data_7028139
loop_
_publ_author_name
'Devi, R. Nandini'
'Vidyasagar, K.'

_publ_section_title
;
 Synthesis and characterization of new vanadates of antimony, ASbV2O8
 (A&#x2005;=&#x2005;K, Rb, Tl or Cs)&#x200A;&#x2020;
;
_journal_issue 18
_journal_name_full 'Journal of the Chemical Society, Dalton Transactions'
_journal_page_first 3013
_journal_paper_doi 10.1039/a802816h
_journal_year 1998
_chemical_formula_sum 'O8 Rb Sb V2'
_chemical_formula_weight 437.05
_chemical_name_systematic
; 
 ? 
;
_space_group_IT_number 62
_symmetry_space_group_name_Hall '-P 2ac 2n'
_symmetry_space_group_name_H-M 'P n m a'
_atom_sites_solution_hydrogens geom
_atom_sites_solution_primary direct
_atom_sites_solution_secondary difmap
_audit_creation_method SHELXL
_cell_angle_alpha 90.00
_cell_angle_beta 90.00
_cell_angle_gamma 90.00
_cell_formula_units_Z 4
_cell_length_a 14.722(2)
_cell_length_b 5.5679(8)
_cell_length_c 8.6697(13)
_cell_measurement_reflns_used 25
_cell_measurement_temperature 293(2)
_cell_measurement_theta_max 15
_cell_measurement_theta_min 10
_cell_volume 710.66(18)
_computing_cell_refinement 'CAD4 programs'
_computing_data_collection 'CAD4 programs'
_computing_data_reduction MOLEN
_computing_molecular_graphics ORTEP92
_computing_publication_material SHELXL-93
_computing_structure_refinement 'SHELXL-93 (Sheldrick, 1993)'
_computing_structure_solution 'SHELXS-86 (Sheldrick, 1990)'
_diffrn_ambient_temperature 293(2)
_diffrn_measurement_device 'Enraf Nonius CAD4'
_diffrn_measurement_method 2theta-omega
_diffrn_radiation_monochromator graphite
_diffrn_radiation_source 'fine-focus sealed tube'
_diffrn_radiation_type MoK\a
_diffrn_radiation_wavelength 0.71073
_diffrn_reflns_av_R_equivalents 0.0000
_diffrn_reflns_av_sigmaI/netI 0.0148
_diffrn_reflns_limit_h_max 17
_diffrn_reflns_limit_h_min 0
_diffrn_reflns_limit_k_max 6
_diffrn_reflns_limit_k_min 0
_diffrn_reflns_limit_l_max 10
_diffrn_reflns_limit_l_min 0
_diffrn_reflns_number 700
_diffrn_reflns_theta_max 24.96
_diffrn_reflns_theta_min 2.73
_diffrn_standards_decay_% 2
_diffrn_standards_interval_time '1 hour'
_diffrn_standards_number 2
_exptl_absorpt_coefficient_mu 12.918
_exptl_absorpt_correction_T_max 0.82
_exptl_absorpt_correction_T_min 0.5
_exptl_absorpt_correction_type empirical
_exptl_crystal_colour colorless
_exptl_crystal_density_diffrn 4.085
_exptl_crystal_description 'rectangular block shaped'
_exptl_crystal_F_000 792
_exptl_crystal_size_max 0.2
_exptl_crystal_size_mid 0.12
_exptl_crystal_size_min 0.08
_refine_diff_density_max 1.053
_refine_diff_density_min -1.974
_refine_diff_density_rms 0.230
_refine_ls_extinction_coef 0.0106(9)
_refine_ls_extinction_expression Fc^*^=kFc[1+0.001xFc^2^\l^3^/sin(2\q)]^-1/4^
_refine_ls_extinction_method SHELXL
_refine_ls_goodness_of_fit_all 1.163
_refine_ls_goodness_of_fit_obs 1.181
_refine_ls_matrix_type full
_refine_ls_number_parameters 68
_refine_ls_number_reflns 700
_refine_ls_number_restraints 0
_refine_ls_restrained_S_all 1.163
_refine_ls_restrained_S_obs 1.181
_refine_ls_R_factor_all 0.0310
_refine_ls_R_factor_obs 0.0272
_refine_ls_shift/esd_max 0.000
_refine_ls_shift/esd_mean 0.000
_refine_ls_structure_factor_coef Fsqd
_refine_ls_weighting_details 'w=1/[\s^2^(Fo^2^)+(0.0500P)^2^+2.6484P] where P=(Fo^2^+2Fc^2^)/3'
_refine_ls_weighting_scheme calc
_refine_ls_wR_factor_all 0.0779
_refine_ls_wR_factor_obs 0.0750
_reflns_number_observed 637
_reflns_number_total 700
_reflns_observed_criterion >2sigma(I)
_cod_data_source_file h802816sup1.cif
_cod_data_source_block rbsbv
_cod_depositor_comments
;
The following automatic conversions were performed:

'_refine_ls_weighting_scheme' value 'calc
w=1/[\s^2^(Fo^2^)+(0.0500P)^2^+2.6484P] where P=(Fo^2^+2Fc^2^)/3' was
changed to 'calc'. New tag '_refine_ls_weighting_details' was
created. The value of the new tag was set to
'w=1/[\s^2^(Fo^2^)+(0.0500P)^2^+2.6484P] where P=(Fo^2^+2Fc^2^)/3'.

Automatic conversion script
Id: cif_fix_values 3143 2015-03-26 13:38:13Z robertas 
;
_cod_original_cell_volume 710.7(2)
_cod_database_code 7028139

loop_
_symmetry_equiv_pos_as_xyz
'x, y, z'
'-x+1/2, -y, z+1/2'
'-x, y+1/2, -z'
'x+1/2, -y+1/2, -z+1/2'
'-x, -y, -z'
'x-1/2, y, -z-1/2'
'x, -y-1/2, z'
'-x-1/2, y-1/2, z-1/2'

loop_
_atom_site_aniso_label
_atom_site_aniso_U_11
_atom_site_aniso_U_22
_atom_site_aniso_U_33
_atom_site_aniso_U_23
_atom_site_aniso_U_13
_atom_site_aniso_U_12
Rb 0.0145(5) 0.0186(5) 0.0195(5) 0.000 0.0023(3) 0.000
Sb 0.0033(3) 0.0044(3) 0.0089(4) 0.000 -0.0005(2) 0.000
V(1) 0.0042(6) 0.0056(6) 0.0113(7) 0.000 -0.0027(5) 0.000
V(2) 0.0030(6) 0.0053(6) 0.0095(7) 0.000 -0.0013(5) 0.000
O(1) 0.010(3) 0.016(3) 0.007(3) 0.000 -0.001(2) 0.000
O(2) 0.009(2) 0.010(2) 0.018(2) -0.002(2) 0.003(2) 0.001(2)
O(3) 0.011(3) 0.024(3) 0.018(3) 0.000 0.002(2) 0.000
O(4) 0.012(3) 0.011(3) 0.008(3) 0.000 -0.006(2) 0.000
O(5) 0.011(2) 0.008(2) 0.011(2) 0.002(2) -0.0016(14) -0.002(2)
O(6) 0.011(3) 0.016(3) 0.021(4) 0.000 -0.004(2) 0.000

loop_
_atom_site_label
_atom_site_type_symbol
_atom_site_fract_x
_atom_site_fract_y
_atom_site_fract_z
_atom_site_U_iso_or_equiv
_atom_site_thermal_displace_type
_atom_site_occupancy
_atom_site_calc_flag
_atom_site_refinement_flags
Rb Rb 0.38578(5) 0.2500 0.54738(11) 0.0175(3) Uani 1 d S
Sb Sb 0.12178(3) 0.2500 0.68170(6) 0.0055(2) Uani 1 d S
V(1) V 0.28317(8) 0.2500 0.9904(2) 0.0070(3) Uani 1 d S
V(2) V 0.02460(8) 0.2500 0.2970(2) 0.0059(3) Uani 1 d S
O(1) O 0.1813(4) 0.2500 0.8834(6) 0.0110(12) Uani 1 d S
O(2) O 0.2078(2) 0.0097(7) 0.6057(4) 0.0122(8) Uani 1 d .
O(3) O 0.3663(4) 0.2500 0.8743(8) 0.0180(14) Uani 1 d S
O(4) O 0.0519(4) 0.2500 0.4887(7) 0.0104(12) Uani 1 d S
O(5) O 0.0396(2) 0.0030(7) 0.7634(5) 0.0101(8) Uani 1 d .
O(6) O 0.3862(4) -0.2500 0.6924(8) 0.0160(14) Uani 1 d S

loop_
_atom_type_symbol
_atom_type_description
_atom_type_scat_dispersion_real
_atom_type_scat_dispersion_imag
_atom_type_scat_source
Rb Rb -1.0440 2.9730 'International Tables Vol C Tables 4.2.6.8 and 6.1.1.4'
V V 0.2670 0.5300 'International Tables Vol C Tables 4.2.6.8 and 6.1.1.4'
Sb Sb -0.5866 1.5461 'International Tables Vol C Tables 4.2.6.8 and 6.1.1.4'
O O 0.0080 0.0060 'International Tables Vol C Tables 4.2.6.8 and 6.1.1.4'

loop_
_geom_angle_atom_site_label_1
_geom_angle_atom_site_label_2
_geom_angle_atom_site_label_3
_geom_angle
_geom_angle_site_symmetry_1
_geom_angle_site_symmetry_3
O(3) Rb O(2) 75.13(13) . .
O(3) Rb O(2) 75.13(13) . 7_565
O(2) Rb O(2) 53.27(14) . 7_565
O(3) Rb O(5) 147.30(10) . 8_665
O(2) Rb O(5) 131.43(11) . 8_665
O(2) Rb O(5) 104.27(10) 7_565 8_665
O(3) Rb O(5) 147.30(10) . 2_554
O(2) Rb O(5) 104.27(10) . 2_554
O(2) Rb O(5) 131.43(11) 7_565 2_554
O(5) Rb O(5) 55.18(15) 8_665 2_554
O(3) Rb O(6) 65.83(12) . 1_565
O(2) Rb O(6) 109.90(13) . 1_565
O(2) Rb O(6) 61.53(13) 7_565 1_565
O(5) Rb O(6) 84.86(14) 8_665 1_565
O(5) Rb O(6) 138.99(14) 2_554 1_565
O(3) Rb O(6) 65.83(12) . .
O(2) Rb O(6) 61.53(13) . .
O(2) Rb O(6) 109.90(13) 7_565 .
O(5) Rb O(6) 138.99(14) 8_665 .
O(5) Rb O(6) 84.86(14) 2_554 .
O(6) Rb O(6) 131.4(2) 1_565 .
O(3) Rb O(5) 63.20(12) . 4_556
O(2) Rb O(5) 138.28(11) . 4_556
O(2) Rb O(5) 110.54(10) 7_565 4_556
O(5) Rb O(5) 87.67(11) 8_665 4_556
O(5) Rb O(5) 111.60(7) 2_554 4_556
O(6) Rb O(5) 51.67(12) 1_565 4_556
O(6) Rb O(5) 100.61(13) . 4_556
O(3) Rb O(5) 63.20(12) . 6_657
O(2) Rb O(5) 110.54(10) . 6_657
O(2) Rb O(5) 138.28(11) 7_565 6_657
O(5) Rb O(5) 111.60(7) 8_665 6_657
O(5) Rb O(5) 87.67(11) 2_554 6_657
O(6) Rb O(5) 100.61(13) 1_565 6_657
O(6) Rb O(5) 51.67(12) . 6_657
O(5) Rb O(5) 52.37(14) 4_556 6_657
O(3) Rb O(1) 113.65(10) . 2_554
O(2) Rb O(1) 55.14(12) . 2_554
O(2) Rb O(1) 100.95(12) 7_565 2_554
O(5) Rb O(1) 98.69(12) 8_665 2_554
O(5) Rb O(1) 50.54(12) 2_554 2_554
O(6) Rb O(1) 162.37(13) 1_565 2_554
O(6) Rb O(1) 53.49(14) . 2_554
O(5) Rb O(1) 145.27(11) 4_556 2_554
O(5) Rb O(1) 94.15(11) 6_657 2_554
O(3) Rb O(1) 113.65(10) . 2_564
O(2) Rb O(1) 100.95(12) . 2_564
O(2) Rb O(1) 55.14(12) 7_565 2_564
O(5) Rb O(1) 50.54(12) 8_665 2_564
O(5) Rb O(1) 98.69(12) 2_554 2_564
O(6) Rb O(1) 53.49(14) 1_565 2_564
O(6) Rb O(1) 162.37(13) . 2_564
O(5) Rb O(1) 94.15(11) 4_556 2_564
O(5) Rb O(1) 145.27(11) 6_657 2_564
O(1) Rb O(1) 116.3(2) 2_554 2_564
O(3) Rb V(2) 151.37(12) . 6_656
O(2) Rb V(2) 129.46(8) . 6_656
O(2) Rb V(2) 129.46(8) 7_565 6_656
O(5) Rb V(2) 29.32(7) 8_665 6_656
O(5) Rb V(2) 29.32(7) 2_554 6_656
O(6) Rb V(2) 109.80(12) 1_565 6_656
O(6) Rb V(2) 109.80(12) . 6_656
O(5) Rb V(2) 91.38(7) 4_556 6_656
O(5) Rb V(2) 91.38(7) 6_657 6_656
O(1) Rb V(2) 79.18(9) 2_554 6_656
O(1) Rb V(2) 79.18(9) 2_564 6_656
O(2) Sb O(2) 86.3(2) . 7_565
O(2) Sb O(1) 90.7(2) . .
O(2) Sb O(1) 90.7(2) 7_565 .
O(2) Sb O(4) 93.0(2) . .
O(2) Sb O(4) 93.0(2) 7_565 .
O(1) Sb O(4) 175.0(2) . .
O(2) Sb O(5) 177.57(15) . 7_565
O(2) Sb O(5) 92.4(2) 7_565 7_565
O(1) Sb O(5) 87.3(2) . 7_565
O(4) Sb O(5) 89.1(2) . 7_565
O(2) Sb O(5) 92.4(2) . .
O(2) Sb O(5) 177.57(15) 7_565 .
O(1) Sb O(5) 87.3(2) . .
O(4) Sb O(5) 89.1(2) . .
O(5) Sb O(5) 88.9(2) 7_565 .
O(2) Sb Rb 44.22(11) . .
O(2) Sb Rb 44.22(11) 7_565 .
O(1) Sb Rb 80.1(2) . .
O(4) Sb Rb 104.9(2) . .
O(5) Sb Rb 133.93(11) 7_565 .
O(5) Sb Rb 133.93(11) . .
O(3) V(1) O(1) 108.9(3) . .
O(3) V(1) O(2) 107.6(2) . 8_666
O(1) V(1) O(2) 111.2(2) . 8_666
O(3) V(1) O(2) 107.6(2) . 2
O(1) V(1) O(2) 111.2(2) . 2
O(2) V(1) O(2) 110.2(3) 8_666 2
O(3) V(1) O(6) 175.7(3) . 2
O(1) V(1) O(6) 66.8(2) . 2
O(2) V(1) O(6) 74.67(14) 8_666 2
O(2) V(1) O(6) 74.67(14) 2 2
O(3) V(1) Rb 126.42(10) . 2
O(1) V(1) Rb 60.47(10) . 2
O(2) V(1) Rb 125.57(14) 8_666 2
O(2) V(1) Rb 50.88(12) 2 2
O(6) V(1) Rb 51.99(5) 2 2
O(3) V(1) Rb 126.42(10) . 2_565
O(1) V(1) Rb 60.47(10) . 2_565
O(2) V(1) Rb 50.88(12) 8_666 2_565
O(2) V(1) Rb 125.57(14) 2 2_565
O(6) V(1) Rb 51.99(5) 2 2_565
Rb V(1) Rb 95.34(4) 2 2_565
O(6) V(2) O(4) 111.0(3) 2_554 .
O(6) V(2) O(5) 105.7(2) 2_554 5_556
O(4) V(2) O(5) 114.3(2) . 5_556
O(6) V(2) O(5) 105.7(2) 2_554 3_556
O(4) V(2) O(5) 114.3(2) . 3_556
O(5) V(2) O(5) 105.0(2) 5_556 3_556
O(6) V(2) Rb 89.8(2) 2_554 6_556
O(4) V(2) Rb 159.2(2) . 6_556
O(5) V(2) Rb 57.05(13) 5_556 6_556
O(5) V(2) Rb 57.05(13) 3_556 6_556
O(6) V(2) Rb 52.06(8) 2_554 2_554
O(4) V(2) Rb 118.44(10) . 2_554
O(5) V(2) Rb 55.27(12) 5_556 2_554
O(5) V(2) Rb 127.15(14) 3_556 2_554
Rb V(2) Rb 73.96(3) 6_556 2_554
O(6) V(2) Rb 52.06(8) 2_554 2_564
O(4) V(2) Rb 118.44(10) . 2_564
O(5) V(2) Rb 127.15(14) 5_556 2_564
O(5) V(2) Rb 55.27(13) 3_556 2_564
Rb V(2) Rb 73.96(3) 6_556 2_564
Rb V(2) Rb 95.37(4) 2_554 2_564
V(1) O(1) Sb 148.3(3) . .
V(1) O(1) O(5) 149.07(11) . .
Sb O(1) O(5) 46.45(13) . .
V(1) O(1) O(5) 149.07(11) . 7_565
Sb O(1) O(5) 46.45(13) . 7_565
O(5) O(1) O(5) 61.1(2) . 7_565
V(1) O(1) O(3) 33.4(2) . .
Sb O(1) O(3) 114.9(3) . .
O(5) O(1) O(3) 139.4(2) . .
O(5) O(1) O(3) 139.4(2) 7_565 .
V(1) O(1) O(2) 109.6(2) . .
Sb O(1) O(2) 44.69(13) . .
O(5) O(1) O(2) 62.0(2) . .
O(5) O(1) O(2) 91.1(2) 7_565 .
O(3) O(1) O(2) 80.5(2) . .
V(1) O(1) O(2) 109.6(2) . 7_565
Sb O(1) O(2) 44.69(13) . 7_565
O(5) O(1) O(2) 91.1(2) . 7_565
O(5) O(1) O(2) 62.0(2) 7_565 7_565
O(3) O(1) O(2) 80.5(2) . 7_565
O(2) O(1) O(2) 57.5(2) . 7_565
V(1) O(1) O(6) 78.6(2) . 2
Sb O(1) O(6) 133.1(3) . 2
O(5) O(1) O(6) 95.3(2) . 2
O(5) O(1) O(6) 95.3(2) 7_565 2
O(3) O(1) O(6) 112.0(3) . 2
O(2) O(1) O(6) 149.35(13) . 2
O(2) O(1) O(6) 149.35(13) 7_565 2
V(1) O(1) O(2) 34.37(10) . 8_666
Sb O(1) O(2) 147.49(14) . 8_666
O(5) O(1) O(2) 160.0(2) . 8_666
O(5) O(1) O(2) 115.77(13) 7_565 8_666
O(3) O(1) O(2) 57.2(2) . 8_666
O(2) O(1) O(2) 137.1(2) . 8_666
O(2) O(1) O(2) 104.79(11) 7_565 8_666
O(6) O(1) O(2) 64.8(2) 2 8_666
V(1) O(1) O(2) 34.37(10) . 2
Sb O(1) O(2) 147.49(14) . 2
O(5) O(1) O(2) 115.77(13) . 2
O(5) O(1) O(2) 160.0(2) 7_565 2
O(3) O(1) O(2) 57.2(2) . 2
O(2) O(1) O(2) 104.79(11) . 2
O(2) O(1) O(2) 137.1(2) 7_565 2
O(6) O(1) O(2) 64.8(2) 2 2
O(2) O(1) O(2) 59.6(2) 8_666 2
V(1) O(1) Rb 91.61(14) . 2_565
Sb O(1) Rb 104.65(12) . 2_565
O(5) O(1) Rb 111.5(2) . 2_565
O(5) O(1) Rb 60.21(10) 7_565 2_565
O(3) O(1) Rb 108.27(13) . 2_565
O(2) O(1) Rb 145.7(2) . 2_565
O(2) O(1) Rb 90.52(9) 7_565 2_565
O(6) O(1) Rb 59.26(9) 2 2_565
O(2) O(1) Rb 57.32(9) 8_666 2_565
O(2) O(1) Rb 107.7(2) 2 2_565
V(1) O(1) Rb 91.61(14) . 2
Sb O(1) Rb 104.65(12) . 2
O(5) O(1) Rb 60.21(10) . 2
O(5) O(1) Rb 111.5(2) 7_565 2
O(3) O(1) Rb 108.27(13) . 2
O(2) O(1) Rb 90.52(9) . 2
O(2) O(1) Rb 145.7(2) 7_565 2
O(6) O(1) Rb 59.26(9) 2 2
O(2) O(1) Rb 107.7(2) 8_666 2
O(2) O(1) Rb 57.32(10) 2 2
Rb O(1) Rb 116.3(2) 2_565 2
V(1) O(2) Sb 143.2(2) 2_554 .
V(1) O(2) O(2) 145.10(13) 2_554 7_565
Sb O(2) O(2) 46.85(11) . 7_565
V(1) O(2) O(3) 33.99(12) 2_554 2_554
Sb O(2) O(3) 110.8(2) . 2_554
O(2) O(2) O(3) 122.34(11) 7_565 2_554
V(1) O(2) O(1) 153.6(2) 2_554 .
Sb O(2) O(1) 44.66(12) . .
O(2) O(2) O(1) 61.25(9) 7_565 .
O(3) O(2) O(1) 147.4(2) 2_554 .
V(1) O(2) O(5) 109.2(2) 2_554 .
Sb O(2) O(5) 43.92(11) . .
O(2) O(2) O(5) 90.75(11) 7_565 .
O(3) O(2) O(5) 89.9(2) 2_554 .
O(1) O(2) O(5) 57.67(15) . .
V(1) O(2) O(4) 104.1(2) 2_554 .
Sb O(2) O(4) 43.62(13) . .
O(2) O(2) O(4) 61.93(9) 7_565 .
O(3) O(2) O(4) 70.18(14) 2_554 .
O(1) O(2) O(4) 88.2(2) . .
O(5) O(2) O(4) 58.1(2) . .
V(1) O(2) O(2) 34.90(13) 2_554 7
Sb O(2) O(2) 133.15(11) . 7
O(2) O(2) O(2) 180.0(4) 7_565 7
O(3) O(2) O(2) 57.66(11) 2_554 7
O(1) O(2) O(2) 118.75(10) . 7
O(5) O(2) O(2) 89.25(11) . 7
O(4) O(2) O(2) 118.07(9) . 7
V(1) O(2) O(1) 34.39(11) 2_554 2_554
Sb O(2) O(1) 157.8(2) . 2_554
O(2) O(2) O(1) 119.78(9) 7_565 2_554
O(3) O(2) O(1) 58.0(2) 2_554 2_554
O(1) O(2) O(1) 153.0(2) . 2_554
O(5) O(2) O(1) 143.6(2) . 2_554
O(4) O(2) O(1) 116.8(2) . 2_554
O(2) O(2) O(1) 60.22(9) 7 2_554
V(1) O(2) Rb 101.9(2) 2_554 .
Sb O(2) Rb 108.57(15) . .
O(2) O(2) Rb 63.37(7) 7_565 .
O(3) O(2) Rb 117.9(2) 2_554 .
O(1) O(2) Rb 93.11(15) . .
O(5) O(2) Rb 148.9(2) . .
O(4) O(2) Rb 115.91(14) . .
O(2) O(2) Rb 116.63(7) 7 .
O(1) O(2) Rb 67.54(11) 2_554 .
V(1) O(2) O(6) 71.96(15) 2_554 .
Sb O(2) O(6) 142.0(2) . .
O(2) O(2) O(6) 117.89(8) 7_565 .
O(3) O(2) O(6) 105.9(2) 2_554 .
O(1) O(2) O(6) 97.7(2) . .
O(5) O(2) O(6) 128.3(2) . .
O(4) O(2) O(6) 173.0(2) . .
O(2) O(2) O(6) 62.11(8) 7 .
O(1) O(2) O(6) 56.8(2) 2_554 .
Rb O(2) O(6) 60.34(10) . .
V(1) O(3) O(2) 38.45(14) . 8_666
V(1) O(3) O(2) 38.45(14) . 2
O(2) O(3) O(2) 64.7(2) 8_666 2
V(1) O(3) O(1) 37.7(2) . .
O(2) O(3) O(1) 64.8(2) 8_666 .
O(2) O(3) O(1) 64.8(2) 2 .
V(1) O(3) Rb 135.2(3) . .
O(2) O(3) Rb 141.2(2) 8_666 .
O(2) O(3) Rb 141.2(2) 2 .
O(1) O(3) Rb 97.4(2) . .
V(1) O(3) O(4) 117.1(3) . 6_657
O(2) O(3) O(4) 94.3(2) 8_666 6_657
O(2) O(3) O(4) 94.3(2) 2 6_657
O(1) O(3) O(4) 154.8(3) . 6_657
Rb O(3) O(4) 107.7(2) . 6_657
V(1) O(3) O(5) 150.5(2) . 4_556
O(2) O(3) O(5) 112.13(15) 8_666 4_556
O(2) O(3) O(5) 147.8(3) 2 4_556
O(1) O(3) O(5) 145.5(2) . 4_556
Rb O(3) O(5) 62.56(14) . 4_556
O(4) O(3) O(5) 53.53(15) 6_657 4_556
V(1) O(3) O(5) 150.5(2) . 6_657
O(2) O(3) O(5) 147.8(3) 8_666 6_657
O(2) O(3) O(5) 112.13(15) 2 6_657
O(1) O(3) O(5) 145.5(2) . 6_657
Rb O(3) O(5) 62.56(14) . 6_657
O(4) O(3) O(5) 53.53(15) 6_657 6_657
O(5) O(3) O(5) 52.1(2) 4_556 6_657
V(1) O(3) O(4) 95.4(2) . 2_565
O(2) O(3) O(4) 56.98(14) 8_666 2_565
O(2) O(3) O(4) 112.9(2) 2 2_565
O(1) O(3) O(4) 111.59(15) . 2_565
Rb O(3) O(4) 105.7(2) . 2_565
O(4) O(3) O(4) 61.98(12) 6_657 2_565
O(5) O(3) O(4) 55.15(13) 4_556 2_565
O(5) O(3) O(4) 101.2(2) 6_657 2_565
V(1) O(3) O(4) 95.4(2) . 2
O(2) O(3) O(4) 112.9(2) 8_666 2
O(2) O(3) O(4) 56.98(14) 2 2
O(1) O(3) O(4) 111.59(15) . 2
Rb O(3) O(4) 105.7(2) . 2
O(4) O(3) O(4) 61.98(12) 6_657 2
O(5) O(3) O(4) 101.2(2) 4_556 2
O(5) O(3) O(4) 55.15(13) 6_657 2
O(4) O(3) O(4) 121.5(3) 2_565 2
V(1) O(3) O(6) 112.4(2) . .
O(2) O(3) O(6) 149.8(2) 8_666 .
O(2) O(3) O(6) 86.41(14) 2 .
O(1) O(3) O(6) 96.0(2) . .
Rb O(3) O(6) 60.17(15) . .
O(4) O(3) O(6) 96.5(2) 6_657 .
O(5) O(3) O(6) 96.9(2) 4_556 .
O(5) O(3) O(6) 50.13(13) 6_657 .
O(4) O(3) O(6) 151.0(2) 2_565 .
O(4) O(3) O(6) 50.37(15) 2 .
V(1) O(3) O(6) 112.4(2) . 1_565
O(2) O(3) O(6) 86.41(14) 8_666 1_565
O(2) O(3) O(6) 149.8(2) 2 1_565
O(1) O(3) O(6) 96.0(2) . 1_565
Rb O(3) O(6) 60.17(15) . 1_565
O(4) O(3) O(6) 96.5(2) 6_657 1_565
O(5) O(3) O(6) 50.13(13) 4_556 1_565
O(5) O(3) O(6) 96.9(2) 6_657 1_565
O(4) O(3) O(6) 50.37(15) 2_565 1_565
O(4) O(3) O(6) 151.0(2) 2 1_565
O(6) O(3) O(6) 120.1(3) . 1_565
V(2) O(4) Sb 162.0(3) . .
V(2) O(4) O(6) 33.1(2) . 2_554
Sb O(4) O(6) 128.9(3) . 2_554
V(2) O(4) O(5) 145.5(2) . 7_565
Sb O(4) O(5) 45.44(13) . 7_565
O(6) O(4) O(5) 146.76(14) 2_554 7_565
V(2) O(4) O(5) 145.5(2) . .
Sb O(4) O(5) 45.44(13) . .
O(6) O(4) O(5) 146.76(14) 2_554 .
O(5) O(4) O(5) 59.9(2) 7_565 .
V(2) O(4) O(2) 122.5(2) . 7_565
Sb O(4) O(2) 43.40(12) . 7_565
O(6) O(4) O(2) 93.8(2) 2_554 7_565
O(5) O(4) O(2) 60.66(15) 7_565 7_565
O(5) O(4) O(2) 88.8(2) . 7_565
V(2) O(4) O(2) 122.5(2) . .
Sb O(4) O(2) 43.40(12) . .
O(6) O(4) O(2) 93.8(2) 2_554 .
O(5) O(4) O(2) 88.8(2) 7_565 .
O(5) O(4) O(2) 60.66(15) . .
O(2) O(4) O(2) 56.1(2) 7_565 .
V(2) O(4) O(5) 33.54(11) . 5_556
Sb O(4) O(5) 151.24(9) . 5_556
O(6) O(4) O(5) 56.7(2) 2_554 5_556
O(5) O(4) O(5) 148.7(2) 7_565 5_556
O(5) O(4) O(5) 111.99(12) . 5_556
O(2) O(4) O(5) 149.8(2) 7_565 5_556
O(2) O(4) O(5) 114.27(14) . 5_556
V(2) O(4) O(5) 33.54(11) . 3_556
Sb O(4) O(5) 151.24(9) . 3_556
O(6) O(4) O(5) 56.7(2) 2_554 3_556
O(5) O(4) O(5) 111.99(12) 7_565 3_556
O(5) O(4) O(5) 148.7(2) . 3_556
O(2) O(4) O(5) 114.27(14) 7_565 3_556
O(2) O(4) O(5) 149.8(2) . 3_556
O(5) O(4) O(5) 57.5(2) 5_556 3_556
V(2) O(4) O(3) 99.9(3) . 6_557
Sb O(4) O(3) 98.1(2) . 6_557
O(6) O(4) O(3) 133.0(3) 2_554 6_557
O(5) O(4) O(3) 66.1(2) 7_565 6_557
O(5) O(4) O(3) 66.1(2) . 6_557
O(2) O(4) O(3) 126.7(2) 7_565 6_557
O(2) O(4) O(3) 126.7(2) . 6_557
O(5) O(4) O(3) 82.9(2) 5_556 6_557
O(5) O(4) O(3) 82.9(2) 3_556 6_557
V(2) O(4) O(4) 87.0(2) . 5_556
Sb O(4) O(4) 101.5(2) . 5_556
O(6) O(4) O(4) 102.6(2) 2_554 5_556
O(5) O(4) O(4) 110.6(3) 7_565 5_556
O(5) O(4) O(4) 58.6(2) . 5_556
O(2) O(4) O(4) 141.0(3) 7_565 5_556
O(2) O(4) O(4) 87.36(15) . 5_556
O(5) O(4) O(4) 53.4(2) 5_556 5_556
O(5) O(4) O(4) 104.2(3) 3_556 5_556
O(3) O(4) O(4) 62.3(2) 6_557 5_556
V(2) O(4) O(4) 87.0(2) . 5_566
Sb O(4) O(4) 101.5(2) . 5_566
O(6) O(4) O(4) 102.6(2) 2_554 5_566
O(5) O(4) O(4) 58.6(2) 7_565 5_566
O(5) O(4) O(4) 110.6(3) . 5_566
O(2) O(4) O(4) 87.36(15) 7_565 5_566
O(2) O(4) O(4) 141.0(3) . 5_566
O(5) O(4) O(4) 104.2(3) 5_556 5_566
O(5) O(4) O(4) 53.4(2) 3_556 5_566
O(3) O(4) O(4) 62.3(2) 6_557 5_566
O(4) O(4) O(4) 122.1(3) 5_556 5_566
V(2) O(5) Sb 141.0(2) 5_556 .
V(2) O(5) O(6) 34.84(13) 5_556 6_557
Sb O(5) O(6) 159.3(2) . 6_557
V(2) O(5) O(1) 157.9(2) 5_556 .
Sb O(5) O(1) 46.21(13) . .
O(6) O(5) O(1) 149.2(2) 6_557 .
V(2) O(5) O(5) 142.52(12) 5_556 7_565
Sb O(5) O(5) 45.56(11) . 7_565
O(6) O(5) O(5) 121.59(10) 6_557 7_565
O(1) O(5) O(5) 59.46(10) . 7_565
V(2) O(5) O(4) 100.2(2) 5_556 .
Sb O(5) O(4) 45.45(13) . .
O(6) O(5) O(4) 116.1(2) 6_557 .
O(1) O(5) O(4) 91.6(2) . .
O(5) O(5) O(4) 60.07(10) 7_565 .
V(2) O(5) O(5) 37.48(12) 5_556 7
Sb O(5) O(5) 134.44(11) . 7
O(6) O(5) O(5) 58.41(10) 6_557 7
O(1) O(5) O(5) 120.54(10) . 7
O(5) O(5) O(5) 180.0(4) 7_565 7
O(4) O(5) O(5) 119.93(10) . 7
V(2) O(5) O(2) 109.5(2) 5_556 .
Sb O(5) O(2) 43.72(11) . .
O(6) O(5) O(2) 144.2(2) 6_557 .
O(1) O(5) O(2) 60.3(2) . .
O(5) O(5) O(2) 89.25(11) 7_565 .
O(4) O(5) O(2) 61.2(2) . .
O(5) O(5) O(2) 90.75(11) 7 .
V(2) O(5) O(4) 32.15(11) 5_556 5_556
Sb O(5) O(4) 110.6(2) . 5_556
O(6) O(5) O(4) 57.9(2) 6_557 5_556
O(1) O(5) O(4) 152.4(2) . 5_556
O(5) O(5) O(4) 118.76(9) 7_565 5_556
O(4) O(5) O(4) 68.01(12) . 5_556
O(5) O(5) O(4) 61.24(9) 7 5_556
O(2) O(5) O(4) 92.8(2) . 5_556
V(2) O(5) Rb 93.6(2) 5_556 2
Sb O(5) Rb 113.18(14) . 2
O(6) O(5) Rb 86.9(2) 6_557 2
O(1) O(5) Rb 69.25(12) . 2
O(5) O(5) Rb 117.59(7) 7_565 2
O(4) O(5) Rb 155.1(2) . 2
O(5) O(5) Rb 62.41(7) 7 2
O(2) O(5) Rb 94.64(13) . 2
O(4) O(5) Rb 123.18(14) 5_556 2
V(2) O(5) Rb 96.81(14) 5_556 6_557
Sb O(5) Rb 109.2(2) . 6_557
O(6) O(5) Rb 62.99(12) 6_557 6_557
O(1) O(5) Rb 97.7(2) . 6_557
O(5) O(5) Rb 63.81(7) 7_565 6_557
O(4) O(5) Rb 106.42(15) . 6_557
O(5) O(5) Rb 116.19(7) 7 6_557
O(2) O(5) Rb 152.2(2) . 6_557
O(4) O(5) Rb 105.72(15) 5_556 6_557
Rb O(5) Rb 92.33(11) 2 6_557
V(2) O(5) O(3) 78.62(13) 5_556 6_557
Sb O(5) O(3) 93.3(2) . 6_557
O(6) O(5) O(3) 66.46(13) 6_557 6_557
O(1) O(5) O(3) 123.4(2) . 6_557
O(5) O(5) O(3) 63.97(9) 7_565 6_557
O(4) O(5) O(3) 60.4(2) . 6_557
O(5) O(5) O(3) 116.03(9) 7 6_557
O(2) O(5) O(3) 121.5(2) . 6_557
O(4) O(5) O(3) 63.41(13) 5_556 6_557
Rb O(5) O(3) 143.7(2) 2 6_557
Rb O(5) O(3) 54.24(13) 6_557 6_557
V(2) O(6) O(5) 39.45(13) 2 6_657
V(2) O(6) O(5) 39.45(13) 2 4_546
O(5) O(6) O(5) 63.2(2) 6_657 4_546
V(2) O(6) O(4) 35.9(2) 2 2
O(5) O(6) O(4) 65.5(2) 6_657 2
O(5) O(6) O(4) 65.5(2) 4_546 2
V(2) O(6) O(1) 144.9(4) 2 2_554
O(5) O(6) O(1) 115.2(2) 6_657 2_554
O(5) O(6) O(1) 115.2(2) 4_546 2_554
O(4) O(6) O(1) 179.2(3) 2 2_554
V(2) O(6) V(1) 179.5(4) 2 2_554
O(5) O(6) V(1) 140.3(2) 6_657 2_554
O(5) O(6) V(1) 140.3(2) 4_546 2_554
O(4) O(6) V(1) 144.6(3) 2 2_554
O(1) O(6) V(1) 34.57(13) 2_554 2_554
V(2) O(6) Rb 103.61(13) 2 1_545
O(5) O(6) Rb 122.5(2) 6_657 1_545
O(5) O(6) Rb 65.34(11) 4_546 1_545
O(4) O(6) Rb 112.87(12) 2 1_545
O(1) O(6) Rb 67.25(12) 2_554 1_545
V(1) O(6) Rb 76.22(12) 2_554 1_545
V(2) O(6) Rb 103.61(13) 2 .
O(5) O(6) Rb 65.34(11) 6_657 .
O(5) O(6) Rb 122.5(2) 4_546 .
O(4) O(6) Rb 112.87(12) 2 .
O(1) O(6) Rb 67.25(12) 2_554 .
V(1) O(6) Rb 76.22(12) 2_554 .
Rb O(6) Rb 131.4(2) 1_545 .
V(2) O(6) O(2) 146.9(2) 2 7
O(5) O(6) O(2) 173.4(3) 6_657 7
O(5) O(6) O(2) 120.21(11) 4_546 7
O(4) O(6) O(2) 120.9(2) 2 7
O(1) O(6) O(2) 58.4(2) 2_554 7
V(1) O(6) O(2) 33.38(9) 2_554 7
Rb O(6) O(2) 58.13(10) 1_545 7
Rb O(6) O(2) 108.9(2) . 7
V(2) O(6) O(2) 146.9(2) 2 .
O(5) O(6) O(2) 120.21(11) 6_657 .
O(5) O(6) O(2) 173.4(3) 4_546 .
O(4) O(6) O(2) 120.9(2) 2 .
O(1) O(6) O(2) 58.4(2) 2_554 .
V(1) O(6) O(2) 33.38(9) 2_554 .
Rb O(6) O(2) 108.9(2) 1_545 .
Rb O(6) O(2) 58.13(10) . .
O(2) O(6) O(2) 55.8(2) 7 .
V(2) O(6) O(3) 78.2(2) 2 .
O(5) O(6) O(3) 63.41(15) 6_657 .
O(5) O(6) O(3) 117.4(2) 4_546 .
O(4) O(6) O(3) 64.4(2) 2 .
O(1) O(6) O(3) 115.4(2) 2_554 .
V(1) O(6) O(3) 102.0(2) 2_554 .
Rb O(6) O(3) 172.6(2) 1_545 .
Rb O(6) O(3) 54.00(10) . .
O(2) O(6) O(3) 116.6(2) 7 .
O(2) O(6) O(3) 68.71(15) . .
V(2) O(6) O(3) 78.2(2) 2 1_545
O(5) O(6) O(3) 117.4(2) 6_657 1_545
O(5) O(6) O(3) 63.41(15) 4_546 1_545
O(4) O(6) O(3) 64.4(2) 2 1_545
O(1) O(6) O(3) 115.4(2) 2_554 1_545
V(1) O(6) O(3) 102.0(2) 2_554 1_545
Rb O(6) O(3) 54.00(10) 1_545 1_545
Rb O(6) O(3) 172.6(2) . 1_545
O(2) O(6) O(3) 68.71(15) 7 1_545
O(2) O(6) O(3) 116.6(2) . 1_545
O(3) O(6) O(3) 120.1(3) . 1_545

loop_
_geom_bond_atom_site_label_1
_geom_bond_atom_site_label_2
_geom_bond_distance
_geom_bond_site_symmetry_2
Rb O(3) 2.849(7) .
Rb O(2) 2.985(4) .
Rb O(2) 2.985(4) 7_565
Rb O(5) 3.042(4) 8_665
Rb O(5) 3.042(4) 2_554
Rb O(6) 3.055(3) 1_565
Rb O(6) 3.055(3) .
Rb O(5) 3.116(4) 4_556
Rb O(5) 3.116(4) 6_657
Rb O(1) 3.278(3) 2_554
Rb O(1) 3.278(3) 2_564
Rb V(2) 3.618(2) 6_656
Sb O(2) 1.957(4) .
Sb O(2) 1.957(4) 7_565
Sb O(1) 1.956(5) .
Sb O(4) 1.964(6) .
Sb O(5) 1.964(4) 7_565
Sb O(5) 1.964(4) .
V(1) O(3) 1.585(6) .
V(1) O(1) 1.764(5) .
V(1) O(2) 1.763(4) 8_666
V(1) O(2) 1.763(4) 2
V(1) O(6) 3.047(6) 2
V(1) Rb 3.7657(11) 2
V(1) Rb 3.7657(11) 2_565
V(2) O(6) 1.596(6) 2_554
V(2) O(4) 1.710(6) .
V(2) O(5) 1.775(4) 5_556
V(2) O(5) 1.775(4) 3_556
V(2) Rb 3.618(2) 6_556
V(2) Rb 3.7649(11) 2_554
V(2) Rb 3.7649(11) 2_564
O(1) O(5) 2.706(6) .
O(1) O(5) 2.706(6) 7_565
O(1) O(3) 2.726(8) .
O(1) O(2) 2.782(6) .
O(1) O(2) 2.782(6) 7_565
O(1) O(6) 2.857(8) 2
O(1) O(2) 2.910(6) 8_666
O(1) O(2) 2.910(6) 2
O(1) Rb 3.278(3) 2_565
O(1) Rb 3.278(3) 2
O(2) V(1) 1.763(4) 2_554
O(2) O(2) 2.676(7) 7_565
O(2) O(3) 2.703(6) 2_554
O(2) O(5) 2.829(6) .
O(2) O(4) 2.844(6) .
O(2) O(2) 2.891(7) 7
O(2) O(1) 2.910(6) 2_554
O(2) O(6) 3.090(6) .
O(3) O(2) 2.703(6) 8_666
O(3) O(2) 2.703(6) 2
O(3) O(4) 2.979(8) 6_657
O(3) O(5) 3.134(7) 4_556
O(3) O(5) 3.134(7) 6_657
O(3) O(4) 3.191(4) 2_565
O(3) O(4) 3.191(4) 2
O(3) O(6) 3.213(5) .
O(3) O(6) 3.213(5) 1_565
O(4) O(6) 2.725(9) 2_554
O(4) O(5) 2.756(7) 7_565
O(4) O(5) 2.756(6) .
O(4) O(2) 2.844(6) 7_565
O(4) O(5) 2.928(6) 5_556
O(4) O(5) 2.928(6) 3_556
O(4) O(3) 2.979(8) 6_557
O(4) O(4) 3.182(5) 5_556
O(4) O(4) 3.182(5) 5_566
O(5) V(2) 1.775(4) 5_556
O(5) O(6) 2.690(6) 6_557
O(5) O(5) 2.750(8) 7_565
O(5) O(5) 2.818(8) 7
O(5) O(4) 2.928(6) 5_556
O(5) Rb 3.042(4) 2
O(5) Rb 3.116(4) 6_557
O(5) O(3) 3.134(7) 6_557
O(6) V(2) 1.596(6) 2
O(6) O(5) 2.690(6) 6_657
O(6) O(5) 2.690(6) 4_546
O(6) O(4) 2.725(9) 2
O(6) O(1) 2.857(8) 2_554
O(6) V(1) 3.047(6) 2_554
O(6) Rb 3.055(3) 1_545
O(6) O(2) 3.090(6) 7
O(6) O(3) 3.213(5) 1_545
